data_4343814
loop_
_publ_author_name
'Bowmaker, G.A.'
'Hanna, J.V.'
'Pakawatchai, C.'
'Thanyasirikul, Y.'
'Skelton, B.W.'
'White, A.H.'

_publ_section_title
;
 Crystal structures and vibrational spectroscopy of copper(I) thiourea
 complexes
;
_journal_name_full 'Inorganic Chemistry'
_journal_page_first 350
_journal_page_last 368
_journal_volume 48
_journal_year 2009
_chemical_formula_sum 'C9 H24 Cl Cu N6 S3'
_chemical_name_systematic 'Cu (S C (N H (C H3))2)3 Cl'
_space_group_IT_number 158
_symmetry_space_group_name_Hall 'P 3 -2"c'
_symmetry_space_group_name_H-M 'P 3 c 1'
_cell_angle_alpha 90
_cell_angle_beta 90
_cell_angle_gamma 120
_cell_formula_units_Z 6
_cell_length_a 14.625
_cell_length_b 14.625
_cell_length_c 14.658
_cell_volume 2715.170
_citation_journal_id_ASTM INOCAJ
_cod_data_source_file Bowmaker_INOCAJ_2009_1659.cif
_cod_data_source_block C9H24Cl1Cu1N6S3
_cod_original_cell_volume 2715.17
_cod_original_formula_sum 'C9 H24 Cl1 Cu1 N6 S3'
_cod_database_code 4343814

loop_
_symmetry_equiv_pos_as_xyz
x,y,z
-y,x-y,z
-x+y,-x,z
-y,-x,z+1/2
x,x-y,z+1/2
-x+y,y,z+1/2

loop_
_atom_site_label
_atom_site_type_symbol
_atom_site_fract_x
_atom_site_fract_y
_atom_site_fract_z
_atom_site_occupancy
_atom_site_U_iso_or_equiv
N1 N-3 0.76018 -0.11646 0.61083 1 0.0
Cu3 Cu+1 0.3333 0.6667 0.65247 1 0.0
H17 H+1 0.397 0.5517 0.7753 1 0.0
S3 S-2 0.42295 0.58316 0.59272 1 0.0
Cu2 Cu+1 0.6667 0.3333 0.34594 1 0.0
H16 H-1 0.2794 0.0959 0.2376 1 0.0
N2 N-3 0.63173 -0.18844 0.50209 1 0.0
H12 H-1 0.3 0.1782 0.5267 1 0.0
H22 H-1 0.5458 0.4833 0.5287 1 0.0
H9 H+1 0.4996 0.2882 0.4664 1 0.0
H18 H-1 0.4942 0.4532 0.8345 1 0.0
H14 H-1 0.2872 0.2058 0.211 1 0.0
C8 C+4 0.50201 0.52342 0.84079 1 0.0
C3 C+4 0.59149 -0.21582 0.41033 1 0.0
H5 H+1 0.5858 -0.2068 0.5469 1 0.0
H6 H-1 0.6181 -0.1514 0.3737 1 0.0
N4 N-3 0.30186 0.18945 0.34503 1 0.0
C1 C+4 0.73391 -0.13717 0.52333 1 0.0
H2 H-1 0.6419 -0.1128 0.6767 1 0.0
Cl1 Cl-1 1 0 0.66387 1 0.0
H8 H-1 0.6149 -0.262 0.3833 1 0.0
H23 H-1 0.6591 0.5183 0.5721 1 0.0
H24 H-1 0.6293 0.6059 0.5435 1 0.0
Cl2 Cl-1 0.6667 0.3333 0.5113 1 0.0
S1 S-2 0.82855 -0.09739 0.43979 1 0.0
H19 H-1 0.4686 0.5268 0.8977 1 0.0
H7 H-1 0.5142 -0.2527 0.4116 1 0.0
C5 C+4 0.36041 0.25021 0.52598 1 0.0
N5 N-3 0.45151 0.54341 0.76396 1 0.0
N6 N-3 0.55962 0.52967 0.65899 1 0.0
C4 C+4 0.40341 0.23023 0.36702 1 0.0
H4 H-1 0.6394 -0.223 0.6863 1 0.0
H20 H-1 0.5772 0.5768 0.842 1 0.0
C6 C+4 0.25918 0.14795 0.25546 1 0.0
H3 H-1 0.7233 -0.1225 0.7433 1 0.0
N3 N-3 0.4322 0.26023 0.45281 1 0.0
S2 S-2 0.49496 0.24626 0.28564 1 0.0
H13 H+1 0.2583 0.1876 0.3873 1 0.0
H1 H+1 0.8278 -0.0824 0.6246 1 0.0
C7 C+4 0.48227 0.54996 0.6775 1 0.0
H11 H-1 0.3975 0.2654 0.5846 1 0.0
Cl3 Cl-1 0.3333 0.6667 0.81499 1 0.0
H21 H+1 0.5868 0.5121 0.7047 1 0.0
C2 C+4 0.6851 -0.14613 0.68532 1 0.0
H10 H-1 0.3355 0.3004 0.5159 1 0.0
H15 H-1 0.182 0.1141 0.2572 1 0.0
C9 C+4 0.60188 0.53469 0.56849 1 0.0
Cu1 Cu+1 1 0 0.49995 1 0.0
